data_7202398
loop_
_publ_author_name
'Liu, Guang-Xiang'
'Zhu, Kun'
'Chen, Hong'
'Huang, Rong-Yi'
'Ren, Xiao-Ming'

_publ_section_title
;
 Two zinc(II) supramolecular isomers of square grid networks formed by
 two flexible ligands: syntheses, structures and nonlinear optical
 properties
;
_journal_issue 11
_journal_name_full CrystEngComm
_journal_page_first 1527
_journal_paper_doi 10.1039/b811498f
_journal_volume 10
_journal_year 2008
_chemical_formula_moiety 'C28 H22 N4 O6 S Zn'
_chemical_formula_sum 'C28 H22 N4 O6 S Zn'
_chemical_formula_weight 607.93
_chemical_name_systematic
;
?
;
_space_group_IT_number 19
_symmetry_cell_setting orthorhombic
_symmetry_space_group_name_Hall 'P 2ac 2ab'
_symmetry_space_group_name_H-M 'P 21 21 21'
_atom_sites_solution_hydrogens geom
_atom_sites_solution_primary direct
_atom_sites_solution_secondary difmap
_audit_creation_method SHELXL-97
_cell_angle_alpha 90.00
_cell_angle_beta 90.00
_cell_angle_gamma 90.00
_cell_formula_units_Z 4
_cell_length_a 8.7404(8)
_cell_length_b 11.3039(10)
_cell_length_c 27.252(3)
_cell_measurement_reflns_used 4471
_cell_measurement_temperature 296(2)
_cell_measurement_theta_max 25.33
_cell_measurement_theta_min 2.34
_cell_volume 2692.5(5)
_computing_cell_refinement SMART
_computing_data_collection 'SMART (Bruker, 2000)'
_computing_data_reduction 'SAINT (Bruker, 2000)'
_computing_molecular_graphics SHELXTL
_computing_publication_material SHELXTL
_computing_structure_refinement SHELXTL
_computing_structure_solution 'SHELXTL (Bruker, 2000)'
_diffrn_ambient_temperature 296(2)
_diffrn_measured_fraction_theta_full 0.996
_diffrn_measured_fraction_theta_max 0.996
_diffrn_measurement_device_type 'Bruker Smart Aepex CCD area detector'
_diffrn_measurement_method 'phi and omega scans'
_diffrn_radiation_monochromator graphite
_diffrn_radiation_source 'sealed tube'
_diffrn_radiation_type MoK\a
_diffrn_radiation_wavelength 0.71073
_diffrn_reflns_av_R_equivalents 0.0334
_diffrn_reflns_av_sigmaI/netI 0.0457
_diffrn_reflns_limit_h_max 10
_diffrn_reflns_limit_h_min -10
_diffrn_reflns_limit_k_max 13
_diffrn_reflns_limit_k_min -13
_diffrn_reflns_limit_l_max 32
_diffrn_reflns_limit_l_min -20
_diffrn_reflns_number 13256
_diffrn_reflns_theta_full 25.05
_diffrn_reflns_theta_max 25.05
_diffrn_reflns_theta_min 1.49
_exptl_absorpt_coefficient_mu 1.040
_exptl_absorpt_correction_T_max 0.8349
_exptl_absorpt_correction_T_min 0.8035
_exptl_absorpt_correction_type multi-scan
_exptl_absorpt_process_details 'SADABS(Bruker, 2000)'
_exptl_crystal_colour colorless
_exptl_crystal_density_diffrn 1.500
_exptl_crystal_density_method 'not measured'
_exptl_crystal_description platelet
_exptl_crystal_F_000 1248
_exptl_crystal_size_max 0.22
_exptl_crystal_size_mid 0.20
_exptl_crystal_size_min 0.18
_refine_diff_density_max 0.338
_refine_diff_density_min -0.250
_refine_diff_density_rms 0.041
_refine_ls_abs_structure_details 'Flack H D (1983), Acta Cryst. A39, 876-881'
_refine_ls_abs_structure_Flack 0.006(10)
_refine_ls_extinction_method none
_refine_ls_goodness_of_fit_ref 1.007
_refine_ls_hydrogen_treatment constr
_refine_ls_matrix_type full
_refine_ls_number_parameters 361
_refine_ls_number_reflns 4749
_refine_ls_number_restraints 0
_refine_ls_restrained_S_all 1.007
_refine_ls_R_factor_all 0.0376
_refine_ls_R_factor_gt 0.0306
_refine_ls_shift/su_max 0.003
_refine_ls_shift/su_mean 0.000
_refine_ls_structure_factor_coef Fsqd
_refine_ls_weighting_details 'calc w=1/[\s^2^(Fo^2^)+(0.0267P)^2^+0.0000P] where P=(Fo^2^+2Fc^2^)/3'
_refine_ls_weighting_scheme calc
_refine_ls_wR_factor_gt 0.0638
_refine_ls_wR_factor_ref 0.0660
_reflns_number_gt 4164
_reflns_number_total 4749
_reflns_threshold_expression >2sigma(I)
_cod_data_source_file b811498f.txt
_cod_data_source_block CEC001
_cod_depositor_comments
;
The following automatic conversions were performed:
'_symmetry_cell_setting' value 'Orthorhombic' changed to 'orthorhombic'
according to '/home/saulius/struct/CIF-dictionaries/cif_core.dic'
dictionary named 'cif_core.dic' version 2.4.1 from 2010-06-29.

Automatic conversion script
Id: cif_fix_enum 1527 2010-12-29 10:47:43Z saulius 
;
_cod_original_cell_volume 2692.5(4)
_cod_database_code 7202398

loop_
_symmetry_equiv_pos_as_xyz
'x, y, z'
'-x+1/2, -y, z+1/2'
'-x, y+1/2, -z+1/2'
'x+1/2, -y+1/2, -z'

loop_
_atom_site_label
_atom_site_type_symbol
_atom_site_fract_x
_atom_site_fract_y
_atom_site_fract_z
_atom_site_U_iso_or_equiv
_atom_site_adp_type
_atom_site_occupancy
_atom_site_symmetry_multiplicity
_atom_site_calc_flag
_atom_site_refinement_flags
_atom_site_disorder_assembly
_atom_site_disorder_group
Zn1 Zn 1.06681(3) 1.00329(3) 0.868002(10) 0.03552(9) Uani 1 1 d . . .
N1 N 1.2027(3) 0.1480(2) 0.87924(8) 0.0397(6) Uani 1 1 d . . .
N2 N 1.3805(3) 0.28146(18) 0.86537(10) 0.0428(6) Uani 1 1 d . . .
N3 N 1.2119(3) 0.8704(2) 0.88244(8) 0.0405(6) Uani 1 1 d . . .
N4 N 1.3064(3) 0.6915(2) 0.87684(9) 0.0485(7) Uani 1 1 d . . .
O1 O 0.8951(2) 1.03555(16) 0.91066(7) 0.0516(6) Uani 1 1 d . . .
O2 O 0.8609(3) 0.84079(19) 0.91424(8) 0.0636(7) Uani 1 1 d . . .
O3 O 0.5128(3) 1.16302(18) 1.28652(7) 0.0604(6) Uani 1 1 d . . .
O4 O 0.4476(2) 0.97407(15) 1.29754(6) 0.0469(5) Uani 1 1 d . . .
O5 O 0.2213(2) 1.13622(16) 1.04522(7) 0.0445(5) Uani 1 1 d . . .
O6 O 0.1862(2) 0.92043(17) 1.05503(7) 0.0450(5) Uani 1 1 d . . .
S1 S 0.28375(8) 1.02242(6) 1.05840(2) 0.03429(16) Uani 1 1 d . . .
C1 C 0.8283(3) 0.9420(3) 0.92676(10) 0.0434(8) Uani 1 1 d . . .
C2 C 0.7009(3) 0.9633(2) 0.96306(9) 0.0340(6) Uani 1 1 d . . .
C3 C 0.6455(3) 1.0768(2) 0.97077(10) 0.0393(7) Uani 1 1 d . . .
H3 H 0.6927 1.1409 0.9557 0.047 Uiso 1 1 calc R . .
C4 C 0.5198(3) 1.0949(2) 1.00092(10) 0.0374(7) Uani 1 1 d . . .
H4 H 0.4832 1.1711 1.0064 0.045 Uiso 1 1 calc R . .
C5 C 0.4494(3) 0.9988(2) 1.02286(8) 0.0323(5) Uani 1 1 d . . .
C6 C 0.5065(3) 0.8844(2) 1.01679(10) 0.0356(7) Uani 1 1 d . . .
H6 H 0.4610 0.8204 1.0325 0.043 Uiso 1 1 calc R . .
C7 C 0.6326(3) 0.8685(2) 0.98670(10) 0.0363(7) Uani 1 1 d . . .
H7 H 0.6722 0.7929 0.9823 0.044 Uiso 1 1 calc R . .
C8 C 0.4697(3) 1.0668(3) 1.27127(10) 0.0425(7) Uani 1 1 d . . .
C9 C 0.4343(4) 1.0521(2) 1.21707(10) 0.0367(7) Uani 1 1 d . . .
C10 C 0.4429(3) 1.1497(2) 1.18599(10) 0.0392(7) Uani 1 1 d . . .
H10 H 0.4778 1.2216 1.1982 0.047 Uiso 1 1 calc R . .
C11 C 0.4002(3) 1.1413(2) 1.13726(10) 0.0365(7) Uani 1 1 d . . .
H11 H 0.4051 1.2069 1.1167 0.044 Uiso 1 1 calc R . .
C12 C 0.3500(3) 1.0328(2) 1.11957(9) 0.0320(6) Uani 1 1 d . . .
C13 C 0.3434(3) 0.9333(2) 1.14932(10) 0.0390(7) Uani 1 1 d . . .
H13 H 0.3111 0.8609 1.1368 0.047 Uiso 1 1 calc R . .
C14 C 0.3863(3) 0.9442(2) 1.19837(11) 0.0410(8) Uani 1 1 d . . .
H14 H 0.3828 0.8784 1.2188 0.049 Uiso 1 1 calc R . .
C15 C 1.2900(4) 0.1981(2) 0.84604(11) 0.0443(7) Uani 1 1 d . . .
H15 H 1.2890 0.1781 0.8129 0.053 Uiso 1 1 calc R . .
C16 C 1.2395(4) 0.2030(3) 0.92256(11) 0.0527(9) Uani 1 1 d . . .
H16 H 1.1963 0.1863 0.9530 0.063 Uiso 1 1 calc R . .
C17 C 1.3479(4) 0.2848(3) 0.91390(13) 0.0598(10) Uani 1 1 d . . .
H17 H 1.3923 0.3346 0.9370 0.072 Uiso 1 1 calc R . .
C18 C 1.4960(4) 0.3528(3) 0.83906(13) 0.0590(10) Uani 1 1 d . . .
H18A H 1.5681 0.2998 0.8233 0.071 Uiso 1 1 calc R . .
H18B H 1.5523 0.3998 0.8627 0.071 Uiso 1 1 calc R . .
C19 C 1.4287(4) 0.4342(2) 0.80080(13) 0.0500(8) Uani 1 1 d . . .
C20 C 1.4479(5) 0.4074(3) 0.75137(15) 0.0728(11) Uani 1 1 d . . .
H20 H 1.5023 0.3399 0.7426 0.087 Uiso 1 1 calc R . .
C21 C 1.3887(5) 0.4779(4) 0.71544(15) 0.0834(13) Uani 1 1 d . . .
H21 H 1.4017 0.4578 0.6826 0.100 Uiso 1 1 calc R . .
C22 C 1.3106(5) 0.5775(3) 0.72768(14) 0.0659(10) Uani 1 1 d . . .
H22 H 1.2709 0.6257 0.7031 0.079 Uiso 1 1 calc R . .
C23 C 1.2899(4) 0.6073(3) 0.77601(13) 0.0572(9) Uani 1 1 d . . .
H23 H 1.2365 0.6759 0.7839 0.069 Uiso 1 1 calc R . .
C24 C 1.3481(3) 0.5362(2) 0.81349(12) 0.0457(8) Uani 1 1 d . . .
C25 C 1.3170(4) 0.5649(2) 0.86684(13) 0.0626(9) Uani 1 1 d . . .
H25A H 1.2219 0.5274 0.8766 0.075 Uiso 1 1 calc R . .
H25B H 1.3982 0.5316 0.8868 0.075 Uiso 1 1 calc R . .
C26 C 1.4266(4) 0.7653(3) 0.88762(12) 0.0632(10) Uani 1 1 d . . .
H26 H 1.5285 0.7439 0.8918 0.076 Uiso 1 1 calc R . .
C27 C 1.3665(4) 0.8751(3) 0.89099(12) 0.0564(9) Uani 1 1 d . . .
H27 H 1.4216 0.9435 0.8980 0.068 Uiso 1 1 calc R . .
C28 C 1.1815(4) 0.7587(2) 0.87456(11) 0.0471(8) Uani 1 1 d . . .
H28 H 1.0840 0.7297 0.8681 0.057 Uiso 1 1 calc R . .

loop_
_atom_site_aniso_label
_atom_site_aniso_U_11
_atom_site_aniso_U_22
_atom_site_aniso_U_33
_atom_site_aniso_U_23
_atom_site_aniso_U_13
_atom_site_aniso_U_12
Zn1 0.03274(16) 0.03673(17) 0.03710(17) 0.00123(17) 0.00599(14) 0.00167(17)
N1 0.0385(15) 0.0365(12) 0.0441(17) -0.0019(11) 0.0008(13) 0.0024(12)
N2 0.0325(14) 0.0332(12) 0.0629(17) -0.0003(13) -0.0106(14) 0.0011(10)
N3 0.0349(15) 0.0413(14) 0.0454(17) -0.0004(11) 0.0014(12) 0.0017(12)
N4 0.0500(17) 0.0373(13) 0.0583(18) 0.0013(12) 0.0023(14) 0.0113(13)
O1 0.0462(13) 0.0464(12) 0.0623(14) 0.0059(10) 0.0241(11) 0.0039(10)
O2 0.0645(16) 0.0480(13) 0.0783(16) -0.0040(12) 0.0360(13) 0.0108(12)
O3 0.0833(18) 0.0517(13) 0.0463(13) -0.0072(11) -0.0052(12) -0.0114(13)
O4 0.0579(13) 0.0449(12) 0.0380(11) 0.0039(9) -0.0004(10) 0.0005(11)
O5 0.0441(13) 0.0456(11) 0.0439(12) 0.0019(9) 0.0012(10) 0.0170(11)
O6 0.0333(12) 0.0521(11) 0.0497(12) -0.0007(10) 0.0043(10) -0.0093(10)
S1 0.0292(3) 0.0405(4) 0.0333(3) -0.0006(3) 0.0043(3) 0.0031(3)
C1 0.0348(18) 0.0530(19) 0.0424(18) 0.0049(15) 0.0071(14) 0.0054(15)
C2 0.0309(15) 0.0384(16) 0.0326(15) -0.0008(12) 0.0050(12) -0.0005(13)
C3 0.0413(19) 0.0301(15) 0.0465(18) 0.0059(14) 0.0113(15) -0.0026(14)
C4 0.0384(19) 0.0287(14) 0.0450(17) -0.0049(13) 0.0081(14) 0.0031(13)
C5 0.0325(14) 0.0346(13) 0.0299(12) -0.0022(13) 0.0075(11) 0.0000(16)
C6 0.0399(18) 0.0308(14) 0.0363(17) 0.0035(12) 0.0077(14) 0.0002(13)
C7 0.0362(17) 0.0294(14) 0.0433(18) 0.0020(13) 0.0052(14) 0.0078(13)
C8 0.042(2) 0.0477(18) 0.0381(18) -0.0062(15) 0.0023(14) 0.0033(15)
C9 0.0361(17) 0.0376(14) 0.0364(16) 0.0003(12) 0.0056(14) 0.0016(14)
C10 0.0384(17) 0.0365(15) 0.0426(17) -0.0045(13) 0.0052(14) -0.0045(15)
C11 0.0366(17) 0.0352(14) 0.0376(16) 0.0037(13) 0.0057(13) -0.0016(12)
C12 0.0257(14) 0.0394(15) 0.0308(15) 0.0006(11) 0.0059(11) 0.0037(11)
C13 0.0450(19) 0.0326(15) 0.0395(18) -0.0022(13) 0.0036(13) 0.0045(14)
C14 0.050(2) 0.0334(15) 0.0394(17) 0.0055(13) 0.0042(14) 0.0010(14)
C15 0.0414(18) 0.0388(16) 0.0525(19) -0.0084(14) -0.0024(16) -0.0050(15)
C16 0.074(3) 0.0449(18) 0.0389(18) -0.0008(14) -0.0054(17) -0.0006(18)
C17 0.077(3) 0.0456(19) 0.057(2) -0.0042(17) -0.025(2) -0.0087(19)
C18 0.0293(17) 0.0417(17) 0.106(3) 0.0022(19) -0.0006(18) -0.0001(15)
C19 0.0320(17) 0.0359(16) 0.082(2) 0.0022(16) 0.0112(18) -0.0073(15)
C20 0.072(3) 0.053(2) 0.093(3) -0.015(2) 0.027(3) 0.001(2)
C21 0.101(3) 0.073(3) 0.076(3) -0.005(2) 0.029(2) -0.011(3)
C22 0.068(3) 0.063(2) 0.067(3) 0.012(2) 0.006(2) -0.016(2)
C23 0.051(2) 0.0485(19) 0.072(2) 0.0054(17) 0.0046(19) -0.0003(17)
C24 0.0371(17) 0.0338(16) 0.066(2) 0.0026(14) 0.0060(15) -0.0041(13)
C25 0.078(3) 0.0387(17) 0.072(2) 0.0104(18) 0.004(2) 0.0173(18)
C26 0.044(2) 0.061(2) 0.085(3) -0.0113(18) -0.018(2) 0.017(2)
C27 0.041(2) 0.053(2) 0.075(2) -0.0119(18) -0.0150(17) 0.0051(16)
C28 0.0377(19) 0.0422(17) 0.061(2) 0.0032(16) 0.0035(16) -0.0022(14)

loop_
_atom_type_symbol
_atom_type_description
_atom_type_scat_dispersion_real
_atom_type_scat_dispersion_imag
_atom_type_scat_source
C C 0.0033 0.0016 'International Tables Vol C Tables 4.2.6.8 and 6.1.1.4'
H H 0.0000 0.0000 'International Tables Vol C Tables 4.2.6.8 and 6.1.1.4'
N N 0.0061 0.0033 'International Tables Vol C Tables 4.2.6.8 and 6.1.1.4'
O O 0.0106 0.0060 'International Tables Vol C Tables 4.2.6.8 and 6.1.1.4'
S S 0.1246 0.1234 'International Tables Vol C Tables 4.2.6.8 and 6.1.1.4'
Zn Zn 0.2839 1.4301 'International Tables Vol C Tables 4.2.6.8 and 6.1.1.4'

loop_
_geom_angle_atom_site_label_1
_geom_angle_atom_site_label_2
_geom_angle_atom_site_label_3
_geom_angle
_geom_angle_site_symmetry_1
_geom_angle_site_symmetry_3
_geom_angle_publ_flag
O1 Zn1 O4 121.31(9) . 2_674 ?
O1 Zn1 N3 120.94(9) . . ?
O4 Zn1 N3 109.51(8) 2_674 . ?
O1 Zn1 N1 102.14(9) . 1_565 ?
O4 Zn1 N1 94.62(9) 2_674 1_565 ?
N3 Zn1 N1 101.69(9) . 1_565 ?
C15 N1 C16 105.2(3) . . ?
C15 N1 Zn1 125.45(19) . 1_545 ?
C16 N1 Zn1 128.8(2) . 1_545 ?
C15 N2 C17 106.3(3) . . ?
C15 N2 C18 126.7(3) . . ?
C17 N2 C18 127.1(3) . . ?
C28 N3 C27 105.4(3) . . ?
C28 N3 Zn1 124.2(2) . . ?
C27 N3 Zn1 128.8(2) . . ?
C28 N4 C26 106.9(2) . . ?
C28 N4 C25 127.1(3) . . ?
C26 N4 C25 125.9(3) . . ?
C1 O1 Zn1 113.77(17) . . ?
C8 O4 Zn1 116.97(17) . 2_675 ?
O6 S1 O5 118.36(12) . . ?
O6 S1 C5 109.32(12) . . ?
O5 S1 C5 107.99(12) . . ?
O6 S1 C12 107.94(12) . . ?
O5 S1 C12 107.41(12) . . ?
C5 S1 C12 105.03(12) . . ?
O2 C1 O1 124.5(3) . . ?
O2 C1 C2 120.2(3) . . ?
O1 C1 C2 115.3(3) . . ?
C7 C2 C3 119.6(2) . . ?
C7 C2 C1 120.0(2) . . ?
C3 C2 C1 120.3(2) . . ?
C4 C3 C2 120.2(3) . . ?
C4 C3 H3 119.9 . . ?
C2 C3 H3 119.9 . . ?
C5 C4 C3 119.5(2) . . ?
C5 C4 H4 120.3 . . ?
C3 C4 H4 120.3 . . ?
C4 C5 C6 121.1(2) . . ?
C4 C5 S1 118.95(19) . . ?
C6 C5 S1 119.9(2) . . ?
C7 C6 C5 118.3(3) . . ?
C7 C6 H6 120.9 . . ?
C5 C6 H6 120.9 . . ?
C2 C7 C6 121.2(3) . . ?
C2 C7 H7 119.4 . . ?
C6 C7 H7 119.4 . . ?
O3 C8 O4 125.6(3) . . ?
O3 C8 C9 119.3(3) . . ?
O4 C8 C9 115.0(2) . . ?
C14 C9 C10 119.3(2) . . ?
C14 C9 C8 121.0(2) . . ?
C10 C9 C8 119.6(2) . . ?
C11 C10 C9 121.0(3) . . ?
C11 C10 H10 119.5 . . ?
C9 C10 H10 119.5 . . ?
C10 C11 C12 118.6(2) . . ?
C10 C11 H11 120.7 . . ?
C12 C11 H11 120.7 . . ?
C13 C12 C11 121.8(2) . . ?
C13 C12 S1 118.9(2) . . ?
C11 C12 S1 119.30(19) . . ?
C12 C13 C14 118.5(3) . . ?
C12 C13 H13 120.8 . . ?
C14 C13 H13 120.8 . . ?
C9 C14 C13 120.8(2) . . ?
C9 C14 H14 119.6 . . ?
C13 C14 H14 119.6 . . ?
N1 C15 N2 112.1(3) . . ?
N1 C15 H15 124.0 . . ?
N2 C15 H15 124.0 . . ?
C17 C16 N1 109.0(3) . . ?
C17 C16 H16 125.5 . . ?
N1 C16 H16 125.5 . . ?
C16 C17 N2 107.5(3) . . ?
C16 C17 H17 126.3 . . ?
N2 C17 H17 126.3 . . ?
N2 C18 C19 113.7(2) . . ?
N2 C18 H18A 108.8 . . ?
C19 C18 H18A 108.8 . . ?
N2 C18 H18B 108.8 . . ?
C19 C18 H18B 108.8 . . ?
H18A C18 H18B 107.7 . . ?
C20 C19 C24 118.8(3) . . ?
C20 C19 C18 119.2(3) . . ?
C24 C19 C18 122.0(3) . . ?
C21 C20 C19 121.4(3) . . ?
C21 C20 H20 119.3 . . ?
C19 C20 H20 119.3 . . ?
C22 C21 C20 119.9(4) . . ?
C22 C21 H21 120.0 . . ?
C20 C21 H21 120.0 . . ?
C21 C22 C23 120.4(4) . . ?
C21 C22 H22 119.8 . . ?
C23 C22 H22 119.8 . . ?
C22 C23 C24 120.9(3) . . ?
C22 C23 H23 119.6 . . ?
C24 C23 H23 119.6 . . ?
C19 C24 C23 118.6(3) . . ?
C19 C24 C25 120.4(3) . . ?
C23 C24 C25 120.9(3) . . ?
N4 C25 C24 113.6(3) . . ?
N4 C25 H25A 108.8 . . ?
C24 C25 H25A 108.8 . . ?
N4 C25 H25B 108.8 . . ?
C24 C25 H25B 108.8 . . ?
H25A C25 H25B 107.7 . . ?
C27 C26 N4 106.0(3) . . ?
C27 C26 H26 127.0 . . ?
N4 C26 H26 127.0 . . ?
C26 C27 N3 109.5(3) . . ?
C26 C27 H27 125.2 . . ?
N3 C27 H27 125.2 . . ?
N3 C28 N4 112.1(3) . . ?
N3 C28 H28 123.9 . . ?
N4 C28 H28 123.9 . . ?

loop_
_geom_bond_atom_site_label_1
_geom_bond_atom_site_label_2
_geom_bond_distance
_geom_bond_site_symmetry_2
_geom_bond_publ_flag
Zn1 O1 1.9330(19) . ?
Zn1 O4 1.9414(18) 2_674 ?
Zn1 N3 2.005(2) . ?
Zn1 N1 2.044(2) 1_565 ?
N1 C15 1.312(4) . ?
N1 C16 1.372(3) . ?
N1 Zn1 2.044(2) 1_545 ?
N2 C15 1.338(3) . ?
N2 C17 1.354(4) . ?
N2 C18 1.478(4) . ?
N3 C28 1.307(3) . ?
N3 C27 1.373(4) . ?
N4 C28 1.332(4) . ?
N4 C26 1.373(4) . ?
N4 C25 1.459(4) . ?
O1 C1 1.285(3) . ?
O2 C1 1.227(3) . ?
O3 C8 1.224(3) . ?
O4 C8 1.284(3) . ?
O4 Zn1 1.9414(18) 2_675 ?
O5 S1 1.4429(19) . ?
O6 S1 1.437(2) . ?
S1 C5 1.762(2) . ?
S1 C12 1.769(3) . ?
C1 C2 1.509(4) . ?
C2 C7 1.385(3) . ?
C2 C3 1.387(4) . ?
C3 C4 1.387(4) . ?
C3 H3 0.9300 . ?
C4 C5 1.384(3) . ?
C4 H4 0.9300 . ?
C5 C6 1.396(3) . ?
C6 C7 1.386(4) . ?
C6 H6 0.9300 . ?
C7 H7 0.9300 . ?
C8 C9 1.518(4) . ?
C9 C14 1.387(4) . ?
C9 C10 1.392(3) . ?
C10 C11 1.383(4) . ?
C10 H10 0.9300 . ?
C11 C12 1.389(3) . ?
C11 H11 0.9300 . ?
C12 C13 1.388(4) . ?
C13 C14 1.394(4) . ?
C13 H13 0.9300 . ?
C14 H14 0.9300 . ?
C15 H15 0.9300 . ?
C16 C17 1.345(4) . ?
C16 H16 0.9300 . ?
C17 H17 0.9300 . ?
C18 C19 1.510(4) . ?
C18 H18A 0.9700 . ?
C18 H18B 0.9700 . ?
C19 C20 1.391(5) . ?
C19 C24 1.394(4) . ?
C20 C21 1.365(5) . ?
C20 H20 0.9300 . ?
C21 C22 1.358(5) . ?
C21 H21 0.9300 . ?
C22 C23 1.372(5) . ?
C22 H22 0.9300 . ?
C23 C24 1.396(4) . ?
C23 H23 0.9300 . ?
C24 C25 1.514(4) . ?
C25 H25A 0.9700 . ?
C25 H25B 0.9700 . ?
C26 C27 1.351(4) . ?
C26 H26 0.9300 . ?
C27 H27 0.9300 . ?
C28 H28 0.9300 . ?

loop_
_geom_torsion_atom_site_label_1
_geom_torsion_atom_site_label_2
_geom_torsion_atom_site_label_3
_geom_torsion_atom_site_label_4
_geom_torsion
_geom_torsion_site_symmetry_1
_geom_torsion_site_symmetry_2
_geom_torsion_site_symmetry_3
_geom_torsion_site_symmetry_4
_geom_torsion_publ_flag
O1 Zn1 N3 C28 76.5(3) . . . . ?
O4 Zn1 N3 C28 -72.3(3) 2_674 . . . ?
N1 Zn1 N3 C28 -171.6(2) 1_565 . . . ?
O1 Zn1 N3 C27 -119.9(3) . . . . ?
O4 Zn1 N3 C27 91.4(3) 2_674 . . . ?
N1 Zn1 N3 C27 -7.9(3) 1_565 . . . ?
O4 Zn1 O1 C1 105.4(2) 2_674 . . . ?
N3 Zn1 O1 C1 -39.8(2) . . . . ?
N1 Zn1 O1 C1 -151.5(2) 1_565 . . . ?
Zn1 O1 C1 O2 -4.8(4) . . . . ?
Zn1 O1 C1 C2 175.78(18) . . . . ?
O2 C1 C2 C7 7.6(4) . . . . ?
O1 C1 C2 C7 -172.9(3) . . . . ?
O2 C1 C2 C3 -168.6(3) . . . . ?
O1 C1 C2 C3 10.9(4) . . . . ?
C7 C2 C3 C4 -1.8(4) . . . . ?
C1 C2 C3 C4 174.4(3) . . . . ?
C2 C3 C4 C5 -0.6(4) . . . . ?
C3 C4 C5 C6 2.7(4) . . . . ?
C3 C4 C5 S1 -176.6(2) . . . . ?
O6 S1 C5 C4 148.7(2) . . . . ?
O5 S1 C5 C4 18.7(2) . . . . ?
C12 S1 C5 C4 -95.7(2) . . . . ?
O6 S1 C5 C6 -30.6(2) . . . . ?
O5 S1 C5 C6 -160.6(2) . . . . ?
C12 S1 C5 C6 85.0(2) . . . . ?
C4 C5 C6 C7 -2.3(4) . . . . ?
S1 C5 C6 C7 177.0(2) . . . . ?
C3 C2 C7 C6 2.1(4) . . . . ?
C1 C2 C7 C6 -174.1(3) . . . . ?
C5 C6 C7 C2 -0.1(4) . . . . ?
Zn1 O4 C8 O3 15.7(4) 2_675 . . . ?
Zn1 O4 C8 C9 -162.85(18) 2_675 . . . ?
O3 C8 C9 C14 179.5(3) . . . . ?
O4 C8 C9 C14 -1.9(4) . . . . ?
O3 C8 C9 C10 -3.6(4) . . . . ?
O4 C8 C9 C10 175.0(3) . . . . ?
C14 C9 C10 C11 1.9(5) . . . . ?
C8 C9 C10 C11 -175.1(3) . . . . ?
C9 C10 C11 C12 -0.7(4) . . . . ?
C10 C11 C12 C13 -0.8(4) . . . . ?
C10 C11 C12 S1 176.1(2) . . . . ?
O6 S1 C12 C13 19.3(2) . . . . ?
O5 S1 C12 C13 147.9(2) . . . . ?
C5 S1 C12 C13 -97.3(2) . . . . ?
O6 S1 C12 C11 -157.7(2) . . . . ?
O5 S1 C12 C11 -29.0(2) . . . . ?
C5 S1 C12 C11 85.7(2) . . . . ?
C11 C12 C13 C14 1.1(4) . . . . ?
S1 C12 C13 C14 -175.8(2) . . . . ?
C10 C9 C14 C13 -1.6(5) . . . . ?
C8 C9 C14 C13 175.3(3) . . . . ?
C12 C13 C14 C9 0.1(4) . . . . ?
C16 N1 C15 N2 0.2(3) . . . . ?
Zn1 N1 C15 N2 -172.01(19) 1_545 . . . ?
C17 N2 C15 N1 -0.4(3) . . . . ?
C18 N2 C15 N1 178.0(2) . . . . ?
C15 N1 C16 C17 0.1(3) . . . . ?
Zn1 N1 C16 C17 171.9(2) 1_545 . . . ?
N1 C16 C17 N2 -0.3(4) . . . . ?
C15 N2 C17 C16 0.4(4) . . . . ?
C18 N2 C17 C16 -177.9(3) . . . . ?
C15 N2 C18 C19 64.8(4) . . . . ?
C17 N2 C18 C19 -117.2(3) . . . . ?
N2 C18 C19 C20 -107.3(4) . . . . ?
N2 C18 C19 C24 73.0(4) . . . . ?
C24 C19 C20 C21 -0.5(5) . . . . ?
C18 C19 C20 C21 179.7(3) . . . . ?
C19 C20 C21 C22 0.8(6) . . . . ?
C20 C21 C22 C23 -0.4(6) . . . . ?
C21 C22 C23 C24 -0.2(6) . . . . ?
C20 C19 C24 C23 -0.1(4) . . . . ?
C18 C19 C24 C23 179.7(3) . . . . ?
C20 C19 C24 C25 176.6(3) . . . . ?
C18 C19 C24 C25 -3.7(4) . . . . ?
C22 C23 C24 C19 0.4(5) . . . . ?
C22 C23 C24 C25 -176.2(3) . . . . ?
C28 N4 C25 C24 88.6(4) . . . . ?
C26 N4 C25 C24 -87.2(4) . . . . ?
C19 C24 C25 N4 150.2(3) . . . . ?
C23 C24 C25 N4 -33.2(5) . . . . ?
C28 N4 C26 C27 -0.4(4) . . . . ?
C25 N4 C26 C27 176.1(3) . . . . ?
N4 C26 C27 N3 -0.1(4) . . . . ?
C28 N3 C27 C26 0.5(4) . . . . ?
Zn1 N3 C27 C26 -165.5(2) . . . . ?
C27 N3 C28 N4 -0.8(4) . . . . ?
Zn1 N3 C28 N4 166.1(2) . . . . ?
C26 N4 C28 N3 0.7(4) . . . . ?
C25 N4 C28 N3 -175.7(3) . . . . ?
